data_4302225
loop_
_publ_author_name
'Matilde Fondo'
'Noelia Ocampo'
'Ana M. Garc\'ia-Deibe'
'Jes\'us Sanmart\'in'

_publ_section_title
;
Zn3, Ni3, and Cu3 Complexes of a Novel Tricompartmental Acyclic Ligand
;
_journal_name_full 'Inorganic Chemistry'
_journal_page_first 4971
_journal_page_last 4979
_journal_paper_doi 10.1021/ic900292h
_journal_volume 48
_journal_year 2009
_chemical_formula_moiety 'C52 H38 Br6 Cl6 N6 Ni3 O8, 2(C2 H3 N)'
_chemical_formula_sum 'C56 H44 Br6 Cl6 N8 Ni3 O8'
_chemical_formula_weight 1825.28
_space_group_IT_number 14
_symmetry_cell_setting monoclinic
_symmetry_space_group_name_Hall '-P 2ybc'
_symmetry_space_group_name_H-M 'P 1 21/c 1'
_atom_sites_solution_hydrogens geom
_atom_sites_solution_primary direct
_atom_sites_solution_secondary difmap
_audit_creation_method SHELXL-97
_cell_angle_alpha 90.00
_cell_angle_beta 99.503(5)
_cell_angle_gamma 90.00
_cell_formula_units_Z 4
_cell_length_a 15.160(4)
_cell_length_b 13.823(4)
_cell_length_c 30.307(8)
_cell_measurement_reflns_used 1009
_cell_measurement_temperature 100(2)
_cell_measurement_theta_max 24.08
_cell_measurement_theta_min 2.84
_cell_volume 6264(3)
_computing_cell_refinement 'BRUKER Smart'
_computing_data_collection 'BRUKER Smart'
_computing_molecular_graphics 'ORTEP-3 for Windows (Farrugia,1997)'
_computing_publication_material 'WinGX  1.70.01 (Farrugia, 1999)'
_computing_structure_refinement 'SHELXL-97 (Sheldrick, 1997)'
_computing_structure_solution 'SIR-92 (Altomare, 1993)'
_diffrn_ambient_temperature 100(2)
_diffrn_measured_fraction_theta_full 0.999
_diffrn_measured_fraction_theta_max 0.999
_diffrn_radiation_monochromator graphite
_diffrn_radiation_source 'fine-focus sealed tube'
_diffrn_radiation_type MoK\a
_diffrn_radiation_wavelength 0.71073
_diffrn_reflns_av_R_equivalents 0.0743
_diffrn_reflns_av_sigmaI/netI 0.0702
_diffrn_reflns_limit_h_max 18
_diffrn_reflns_limit_h_min -18
_diffrn_reflns_limit_k_max 17
_diffrn_reflns_limit_k_min -17
_diffrn_reflns_limit_l_max 37
_diffrn_reflns_limit_l_min -37
_diffrn_reflns_number 51019
_diffrn_reflns_theta_full 26.00
_diffrn_reflns_theta_max 26.00
_diffrn_reflns_theta_min 1.36
_exptl_absorpt_coefficient_mu 5.037
_exptl_absorpt_correction_T_max 0.6688
_exptl_absorpt_correction_T_min 0.4124
_exptl_absorpt_correction_type multi-scan
_exptl_absorpt_process_details 'SADABS (Bruker,2004)'
_exptl_crystal_colour brown
_exptl_crystal_density_diffrn 1.936
_exptl_crystal_density_method 'not measured'
_exptl_crystal_description plate
_exptl_crystal_F_000 3584
_exptl_crystal_size_max 0.29
_exptl_crystal_size_mid 0.14
_exptl_crystal_size_min 0.08
_refine_diff_density_max 2.055
_refine_diff_density_min -1.185
_refine_diff_density_rms 0.151
_refine_ls_extinction_method none
_refine_ls_goodness_of_fit_ref 1.041
_refine_ls_hydrogen_treatment constr
_refine_ls_matrix_type full
_refine_ls_number_parameters 786
_refine_ls_number_reflns 12307
_refine_ls_number_restraints 0
_refine_ls_restrained_S_all 1.041
_refine_ls_R_factor_all 0.0904
_refine_ls_R_factor_gt 0.0453
_refine_ls_shift/su_max 0.000
_refine_ls_shift/su_mean 0.000
_refine_ls_structure_factor_coef Fsqd
_refine_ls_weighting_details 'calc w=1/[\s^2^(Fo^2^)+(0.0310P)^2^+34.4525P] where P=(Fo^2^+2Fc^2^)/3'
_refine_ls_weighting_scheme calc
_refine_ls_wR_factor_gt 0.0937
_refine_ls_wR_factor_ref 0.1120
_reflns_number_gt 8197
_reflns_number_total 12307
_reflns_threshold_expression >2sigma(I)
_cod_data_source_file ic900292h_si_001_3.cif
_cod_data_source_block 5.2MeCN
_cod_depositor_comments
;
The following automatic conversions were performed:
'_symmetry_cell_setting' value 'Monoclinic' changed to 'monoclinic'
according to '/home/saulius/struct/CIF-dictionaries/cif_core.dic'
dictionary named 'cif_core.dic' version 2.4.1 from 2010-06-29.

Automatic conversion script
Id: cif_fix_enum 1527 2010-12-29 10:47:43Z saulius 
;
_cod_original_sg_symbol_H-M 'P 21/c'
_cod_database_code 4302225

loop_
_symmetry_equiv_pos_as_xyz
'x, y, z'
'-x, y+1/2, -z+1/2'
'-x, -y, -z'
'x, -y-1/2, z-1/2'

loop_
_atom_site_label
_atom_site_type_symbol
_atom_site_fract_x
_atom_site_fract_y
_atom_site_fract_z
_atom_site_U_iso_or_equiv
_atom_site_adp_type
_atom_site_occupancy
_atom_site_symmetry_multiplicity
_atom_site_calc_flag
_atom_site_refinement_flags
_atom_site_disorder_assembly
_atom_site_disorder_group
Ni11 Ni 0.38286(5) 0.31998(5) 0.18881(3) 0.01616(17) Uani 1 1 d . . .
Ni12 Ni 0.32973(5) 0.20101(5) 0.10260(2) 0.01354(17) Uani 1 1 d . . .
Ni13 Ni 0.14073(5) 0.13042(5) 0.05911(3) 0.01404(17) Uani 1 1 d . . .
N101 N 0.4494(3) 0.4418(4) 0.20162(16) 0.0181(11) Uani 1 1 d . . .
N102 N 0.1008(3) 0.0027(4) 0.03573(16) 0.0170(11) Uani 1 1 d . . .
N103 N 0.5093(3) 0.2585(3) 0.18166(16) 0.0169(11) Uani 1 1 d . . .
N104 N 0.2096(3) 0.1329(3) 0.00251(16) 0.0152(11) Uani 1 1 d . . .
N105 N 0.4689(3) 0.1659(3) 0.11825(16) 0.0140(10) Uani 1 1 d . . .
N106 N 0.3488(3) 0.1867(3) 0.03471(16) 0.0137(10) Uani 1 1 d . . .
O101 O 0.2679(3) 0.3802(3) 0.19401(14) 0.0217(10) Uani 1 1 d . . .
O102 O 0.0784(3) 0.1177(3) 0.11102(14) 0.0194(9) Uani 1 1 d . . .
O103 O 0.3612(2) 0.3411(3) 0.11770(13) 0.0135(9) Uani 1 1 d . . .
O104 O 0.2672(2) 0.0720(3) 0.09761(13) 0.0134(9) Uani 1 1 d . . .
O10 O 0.3996(3) 0.2686(3) 0.25246(14) 0.0256(10) Uani 1 1 d . . .
O11 O 0.3156(3) 0.1981(3) 0.16953(13) 0.0183(9) Uani 1 1 d . . .
O20 O 0.0401(3) 0.2184(3) 0.02547(14) 0.0231(10) Uani 1 1 d . . .
O21 O 0.2001(3) 0.2508(3) 0.08489(13) 0.0171(9) Uani 1 1 d . . .
C100 C 0.2535(4) 0.4705(5) 0.2012(2) 0.0200(14) Uani 1 1 d . . .
C101 C 0.1662(4) 0.5018(4) 0.2062(2) 0.0216(14) Uani 1 1 d . . .
Br11 Br 0.07650(5) 0.40471(5) 0.20107(2) 0.03079(17) Uani 1 1 d . . .
C102 C 0.1451(4) 0.5942(5) 0.2153(2) 0.0218(14) Uani 1 1 d . . .
H102 H 0.0860 0.6108 0.2192 0.026 Uiso 1 1 calc R . .
C103 C 0.2124(4) 0.6649(4) 0.2187(2) 0.0185(13) Uani 1 1 d . . .
Cl11 Cl 0.18602(11) 0.78224(11) 0.23382(6) 0.0276(4) Uani 1 1 d . . .
C104 C 0.2965(4) 0.6412(5) 0.21305(19) 0.0214(14) Uani 1 1 d . . .
H104 H 0.3405 0.6906 0.2145 0.026 Uiso 1 1 calc R . .
C105 C 0.3207(4) 0.5444(4) 0.2050(2) 0.0179(13) Uani 1 1 d . . .
C106 C 0.4138(4) 0.5249(4) 0.20376(19) 0.0173(13) Uani 1 1 d . . .
H106 H 0.4523 0.5793 0.2046 0.021 Uiso 1 1 calc R . .
C107 C 0.5456(4) 0.4319(4) 0.2031(2) 0.0202(14) Uani 1 1 d . . .
H10A H 0.5779 0.4717 0.2278 0.024 Uiso 1 1 calc R . .
H10B H 0.5621 0.4551 0.1747 0.024 Uiso 1 1 calc R . .
C108 C 0.5724(4) 0.3258(5) 0.2104(2) 0.0242(15) Uani 1 1 d . . .
H10C H 0.6335 0.3166 0.2036 0.029 Uiso 1 1 calc R . .
H10D H 0.5736 0.3090 0.2423 0.029 Uiso 1 1 calc R . .
C109 C 0.5209(4) 0.1567(4) 0.1975(2) 0.0195(14) Uani 1 1 d . . .
H10E H 0.4847 0.1439 0.2213 0.023 Uiso 1 1 calc R . .
H10F H 0.5844 0.1429 0.2094 0.023 Uiso 1 1 calc R . .
C110 C 0.4881(4) 0.0953(4) 0.1560(2) 0.0223(14) Uani 1 1 d . . .
H11A H 0.5347 0.0486 0.1506 0.027 Uiso 1 1 calc R . .
H11B H 0.4334 0.0591 0.1595 0.027 Uiso 1 1 calc R . .
C111 C 0.4932(4) 0.1263(4) 0.0763(2) 0.0178(13) Uani 1 1 d . . .
H11C H 0.4756 0.0574 0.0733 0.021 Uiso 1 1 calc R . .
H11D H 0.5588 0.1302 0.0777 0.021 Uiso 1 1 calc R . .
C112 C 0.4473(4) 0.1817(4) 0.0361(2) 0.0162(13) Uani 1 1 d . . .
H11E H 0.4719 0.2481 0.0370 0.019 Uiso 1 1 calc R . .
H11F H 0.4600 0.1500 0.0086 0.019 Uiso 1 1 calc R . .
C113 C 0.3090(4) 0.2692(4) 0.0060(2) 0.0212(14) Uani 1 1 d . . .
H11G H 0.3468 0.2858 -0.0167 0.025 Uiso 1 1 calc R . .
H11H H 0.3026 0.3272 0.0243 0.025 Uiso 1 1 calc R . .
C114 C 0.2169(4) 0.2314(4) -0.0165(2) 0.0189(14) Uani 1 1 d . . .
H11I H 0.1685 0.2740 -0.0096 0.023 Uiso 1 1 calc R . .
H11J H 0.2135 0.2283 -0.0494 0.023 Uiso 1 1 calc R . .
C115 C 0.1511(4) 0.0700(4) -0.0296(2) 0.0192(14) Uani 1 1 d . . .
H11K H 0.1832 0.0526 -0.0544 0.023 Uiso 1 1 calc R . .
H11L H 0.0968 0.1067 -0.0425 0.023 Uiso 1 1 calc R . .
C116 C 0.1233(4) -0.0219(4) -0.0083(2) 0.0183(13) Uani 1 1 d . . .
H11M H 0.0708 -0.0510 -0.0275 0.022 Uiso 1 1 calc R . .
H11N H 0.1728 -0.0695 -0.0049 0.022 Uiso 1 1 calc R . .
C117 C 0.0696(4) -0.0642(4) 0.0582(2) 0.0161(13) Uani 1 1 d . . .
H117 H 0.0620 -0.1266 0.0450 0.019 Uiso 1 1 calc R . .
C118 C 0.0452(4) -0.0522(4) 0.1020(2) 0.0172(13) Uani 1 1 d . . .
C119 C 0.0114(4) -0.1354(4) 0.1206(2) 0.0195(14) Uani 1 1 d . . .
H119 H 0.0100 -0.1951 0.1050 0.023 Uiso 1 1 calc R . .
C120 C -0.0191(4) -0.1323(4) 0.1602(2) 0.0216(14) Uani 1 1 d . . .
Cl14 Cl -0.06374(13) -0.23570(12) 0.18163(6) 0.0346(4) Uani 1 1 d . . .
C121 C -0.0167(4) -0.0464(5) 0.1841(2) 0.0236(15) Uani 1 1 d . . .
H121 H -0.0378 -0.0440 0.2119 0.028 Uiso 1 1 calc R . .
C122 C 0.0165(4) 0.0345(4) 0.1670(2) 0.0212(14) Uani 1 1 d . . .
Br14 Br 0.02126(5) 0.15146(5) 0.20050(2) 0.03084(17) Uani 1 1 d . . .
C123 C 0.0489(4) 0.0379(4) 0.1255(2) 0.0175(13) Uani 1 1 d . . .
C130 C 0.5285(4) 0.2488(4) 0.1354(2) 0.0163(13) Uani 1 1 d . . .
H130 H 0.5921 0.2282 0.1368 0.020 Uiso 1 1 calc R . .
C131 C 0.5140(4) 0.3399(4) 0.10909(18) 0.0130(12) Uani 1 1 d . . .
C132 C 0.5850(4) 0.3812(4) 0.0922(2) 0.0179(13) Uani 1 1 d . . .
H132 H 0.6415 0.3497 0.0962 0.021 Uiso 1 1 calc R . .
C133 C 0.5732(4) 0.4685(4) 0.0697(2) 0.0181(13) Uani 1 1 d . . .
Cl12 Cl 0.66212(11) 0.51918(12) 0.04857(6) 0.0272(4) Uani 1 1 d . . .
C134 C 0.4912(4) 0.5146(4) 0.0634(2) 0.0201(14) Uani 1 1 d . . .
H134 H 0.4833 0.5745 0.0478 0.024 Uiso 1 1 calc R . .
C135 C 0.4207(4) 0.4724(4) 0.0800(2) 0.0165(13) Uani 1 1 d . . .
Br12 Br 0.30804(4) 0.53488(5) 0.07266(2) 0.02438(15) Uani 1 1 d . . .
C136 C 0.4291(4) 0.3834(4) 0.10238(19) 0.0157(13) Uani 1 1 d . . .
C140 C 0.3040(4) 0.1012(4) 0.01050(19) 0.0119(12) Uani 1 1 d . . .
H140 H 0.3249 0.0955 -0.0190 0.014 Uiso 1 1 calc R . .
C141 C 0.3195(4) 0.0058(4) 0.03447(19) 0.0134(12) Uani 1 1 d . . .
C142 C 0.3458(4) -0.0724(4) 0.0111(2) 0.0155(13) Uani 1 1 d . . .
H142 H 0.3598 -0.0642 -0.0181 0.019 Uiso 1 1 calc R . .
C143 C 0.3514(4) -0.1625(4) 0.0312(2) 0.0176(13) Uani 1 1 d . . .
Cl13 Cl 0.37277(11) -0.26401(11) 0.00063(6) 0.0244(4) Uani 1 1 d . . .
C144 C 0.3351(4) -0.1746(4) 0.0745(2) 0.0170(13) Uani 1 1 d . . .
H144 H 0.3410 -0.2362 0.0886 0.020 Uiso 1 1 calc R . .
C145 C 0.3098(4) -0.0938(4) 0.0970(2) 0.0175(13) Uani 1 1 d . . .
Br13 Br 0.28418(5) -0.11204(5) 0.15554(2) 0.02543(16) Uani 1 1 d . . .
C146 C 0.2981(4) -0.0033(4) 0.07733(19) 0.0128(12) Uani 1 1 d . . .
C10 C 0.3526(4) 0.2017(5) 0.2669(2) 0.0233(15) Uani 1 1 d . . .
C11 C 0.3646(5) 0.1809(5) 0.3139(2) 0.0274(16) Uani 1 1 d . . .
Br1 Br 0.45747(6) 0.24726(6) 0.35109(2) 0.0420(2) Uani 1 1 d . . .
C12 C 0.3133(5) 0.1155(5) 0.3318(2) 0.0329(17) Uani 1 1 d . . .
H12 H 0.3219 0.1061 0.3633 0.039 Uiso 1 1 calc R . .
C13 C 0.2477(5) 0.0619(5) 0.3039(2) 0.0327(17) Uani 1 1 d . . .
Cl1 Cl 0.18687(15) -0.02422(16) 0.32810(7) 0.0513(6) Uani 1 1 d . . .
C14 C 0.2355(4) 0.0745(5) 0.2587(2) 0.0279(16) Uani 1 1 d . . .
H14 H 0.1922 0.0367 0.2400 0.033 Uiso 1 1 calc R . .
C15 C 0.2871(4) 0.1438(4) 0.2394(2) 0.0206(14) Uani 1 1 d . . .
C16 C 0.2733(4) 0.1460(4) 0.1922(2) 0.0225(14) Uani 1 1 d . . .
H16 H 0.2286 0.1047 0.1766 0.027 Uiso 1 1 calc R . .
C20 C 0.0239(4) 0.3053(4) 0.0380(2) 0.0189(14) Uani 1 1 d . . .
C21 C -0.0564(4) 0.3562(5) 0.0179(2) 0.0268(15) Uani 1 1 d . . .
Br2 Br -0.13526(5) 0.29459(5) -0.02807(3) 0.0385(2) Uani 1 1 d . . .
C22 C -0.0797(5) 0.4455(5) 0.0313(2) 0.0277(16) Uani 1 1 d . . .
H22 H -0.1342 0.4744 0.0174 0.033 Uiso 1 1 calc R . .
C23 C -0.0238(4) 0.4945(5) 0.0652(2) 0.0255(15) Uani 1 1 d . . .
Cl2 Cl -0.05832(12) 0.60600(12) 0.08290(6) 0.0365(4) Uani 1 1 d . . .
C24 C 0.0552(4) 0.4544(5) 0.0843(2) 0.0267(15) Uani 1 1 d . . .
H24 H 0.0935 0.4892 0.1068 0.032 Uiso 1 1 calc R . .
C25 C 0.0813(4) 0.3613(5) 0.0712(2) 0.0228(14) Uani 1 1 d . . .
C26 C 0.1644(4) 0.3298(4) 0.0920(2) 0.0206(14) Uani 1 1 d . . .
H26 H 0.1974 0.3717 0.1135 0.025 Uiso 1 1 calc R . .
N1S N 0.3276(6) 0.4427(8) 0.3996(3) 0.084(3) Uani 1 1 d . . .
C10S C 0.3023(6) 0.4390(7) 0.3624(3) 0.049(2) Uani 1 1 d . . .
C11S C 0.2716(5) 0.4365(6) 0.3149(2) 0.043(2) Uani 1 1 d . . .
H11O H 0.2464 0.4997 0.3049 0.064 Uiso 1 1 calc R . .
H11P H 0.2255 0.3866 0.3079 0.064 Uiso 1 1 calc R . .
H11Q H 0.3219 0.4217 0.2995 0.064 Uiso 1 1 calc R . .
N2S N 0.2522(5) 0.6699(7) 0.3548(4) 0.091(3) Uani 1 1 d . . .
C20S C 0.1999(6) 0.7016(7) 0.3725(4) 0.059(3) Uani 1 1 d . . .
C21S C 0.1348(6) 0.7423(7) 0.3971(3) 0.065(3) Uani 1 1 d . . .
H21A H 0.1605 0.7460 0.4289 0.098 Uiso 1 1 calc R . .
H21B H 0.0815 0.7011 0.3932 0.098 Uiso 1 1 calc R . .
H21C H 0.1183 0.8073 0.3857 0.098 Uiso 1 1 calc R . .

loop_
_atom_site_aniso_label
_atom_site_aniso_U_11
_atom_site_aniso_U_22
_atom_site_aniso_U_33
_atom_site_aniso_U_23
_atom_site_aniso_U_13
_atom_site_aniso_U_12
Ni11 0.0203(4) 0.0135(4) 0.0144(4) -0.0009(3) 0.0021(3) -0.0011(3)
Ni12 0.0137(4) 0.0119(4) 0.0153(4) -0.0018(3) 0.0031(3) -0.0010(3)
Ni13 0.0138(4) 0.0117(4) 0.0163(4) -0.0015(3) 0.0015(3) 0.0004(3)
N101 0.023(3) 0.019(3) 0.012(3) 0.000(2) 0.001(2) -0.003(2)
N102 0.019(3) 0.017(3) 0.015(3) -0.002(2) 0.002(2) 0.001(2)
N103 0.017(3) 0.015(3) 0.016(3) 0.000(2) -0.004(2) 0.001(2)
N104 0.018(3) 0.012(2) 0.015(3) 0.003(2) -0.002(2) 0.000(2)
N105 0.017(3) 0.008(2) 0.016(3) 0.000(2) 0.000(2) -0.002(2)
N106 0.018(3) 0.009(2) 0.015(3) 0.002(2) 0.004(2) -0.001(2)
O101 0.025(2) 0.019(2) 0.023(2) -0.0065(19) 0.0067(19) -0.0030(19)
O102 0.019(2) 0.016(2) 0.024(2) -0.0019(19) 0.0079(19) -0.0021(18)
O103 0.013(2) 0.011(2) 0.016(2) -0.0016(17) -0.0003(17) 0.0012(16)
O104 0.015(2) 0.012(2) 0.014(2) 0.0007(17) 0.0037(17) -0.0012(16)
O10 0.032(3) 0.027(3) 0.017(2) -0.001(2) 0.000(2) -0.001(2)
O11 0.022(2) 0.018(2) 0.016(2) -0.0003(18) 0.0049(18) 0.0016(18)
O20 0.021(2) 0.026(2) 0.022(2) 0.000(2) 0.0006(19) 0.0023(19)
O21 0.020(2) 0.013(2) 0.019(2) -0.0015(18) 0.0045(18) 0.0010(18)
C100 0.028(4) 0.022(3) 0.011(3) -0.003(3) 0.006(3) -0.005(3)
C101 0.027(4) 0.018(3) 0.020(3) 0.001(3) 0.006(3) -0.001(3)
Br11 0.0297(4) 0.0277(4) 0.0385(4) -0.0055(3) 0.0162(3) -0.0079(3)
C102 0.019(3) 0.030(4) 0.017(3) 0.000(3) 0.005(3) 0.000(3)
C103 0.022(3) 0.019(3) 0.015(3) -0.004(3) 0.004(3) 0.002(3)
Cl11 0.0361(9) 0.0178(8) 0.0307(9) -0.0011(7) 0.0110(8) 0.0039(7)
C104 0.030(4) 0.022(3) 0.012(3) 0.003(3) 0.002(3) -0.006(3)
C105 0.023(3) 0.016(3) 0.015(3) -0.002(3) 0.002(3) -0.001(3)
C106 0.026(3) 0.016(3) 0.010(3) -0.001(2) 0.004(3) -0.008(3)
C107 0.016(3) 0.021(3) 0.021(3) -0.004(3) -0.002(3) -0.001(3)
C108 0.024(3) 0.022(3) 0.023(4) 0.000(3) -0.006(3) 0.003(3)
C109 0.022(3) 0.016(3) 0.020(3) 0.008(3) 0.000(3) 0.005(3)
C110 0.023(3) 0.016(3) 0.027(4) 0.004(3) 0.004(3) 0.002(3)
C111 0.013(3) 0.018(3) 0.023(3) -0.005(3) 0.005(3) 0.000(3)
C112 0.015(3) 0.017(3) 0.017(3) -0.003(3) 0.006(2) -0.003(2)
C113 0.029(4) 0.013(3) 0.022(3) 0.002(3) 0.006(3) 0.001(3)
C114 0.028(3) 0.011(3) 0.019(3) 0.007(3) 0.007(3) 0.001(3)
C115 0.017(3) 0.022(3) 0.017(3) -0.002(3) -0.003(3) 0.000(3)
C116 0.018(3) 0.015(3) 0.020(3) -0.004(3) 0.000(3) -0.001(3)
C117 0.012(3) 0.018(3) 0.019(3) -0.002(3) 0.002(3) 0.002(2)
C118 0.016(3) 0.019(3) 0.015(3) 0.001(3) 0.000(2) 0.003(3)
C119 0.022(3) 0.013(3) 0.021(3) 0.001(3) -0.001(3) 0.003(3)
C120 0.025(3) 0.019(3) 0.019(3) 0.003(3) 0.000(3) -0.001(3)
Cl14 0.0536(12) 0.0195(8) 0.0336(10) 0.0055(7) 0.0155(9) -0.0060(8)
C121 0.029(4) 0.025(4) 0.019(3) 0.001(3) 0.010(3) -0.001(3)
C122 0.026(3) 0.014(3) 0.022(3) -0.005(3) 0.000(3) 0.000(3)
Br14 0.0436(4) 0.0234(4) 0.0288(4) -0.0088(3) 0.0152(3) -0.0039(3)
C123 0.011(3) 0.017(3) 0.021(3) -0.003(3) -0.009(3) 0.002(3)
C130 0.013(3) 0.014(3) 0.020(3) 0.002(3) -0.002(2) 0.001(2)
C131 0.017(3) 0.011(3) 0.010(3) -0.002(2) 0.002(2) -0.002(2)
C132 0.016(3) 0.017(3) 0.019(3) -0.006(3) -0.003(3) 0.001(3)
C133 0.023(3) 0.016(3) 0.017(3) -0.002(3) 0.006(3) -0.008(3)
Cl12 0.0313(9) 0.0247(8) 0.0286(9) 0.0049(7) 0.0139(7) -0.0070(7)
C134 0.034(4) 0.011(3) 0.015(3) 0.001(2) 0.003(3) -0.001(3)
C135 0.019(3) 0.013(3) 0.017(3) 0.002(3) 0.002(3) 0.004(3)
Br12 0.0248(3) 0.0182(3) 0.0295(4) 0.0046(3) 0.0026(3) 0.0073(3)
C136 0.020(3) 0.018(3) 0.009(3) -0.006(2) 0.001(2) -0.005(3)
C140 0.012(3) 0.011(3) 0.013(3) -0.003(2) 0.003(2) -0.004(2)
C141 0.012(3) 0.011(3) 0.016(3) 0.002(2) -0.003(2) -0.005(2)
C142 0.015(3) 0.017(3) 0.016(3) -0.001(3) 0.007(3) 0.000(2)
C143 0.013(3) 0.015(3) 0.025(3) -0.007(3) 0.003(3) -0.002(2)
Cl13 0.0296(9) 0.0129(7) 0.0345(9) -0.0043(7) 0.0160(7) 0.0002(6)
C144 0.015(3) 0.012(3) 0.025(3) 0.008(3) 0.005(3) 0.001(2)
C145 0.020(3) 0.017(3) 0.014(3) 0.001(3) -0.003(3) -0.001(3)
Br13 0.0381(4) 0.0213(3) 0.0186(3) 0.0072(3) 0.0101(3) 0.0044(3)
C146 0.010(3) 0.015(3) 0.013(3) -0.001(2) 0.001(2) 0.000(2)
C10 0.029(4) 0.021(3) 0.022(4) 0.006(3) 0.009(3) 0.009(3)
C11 0.037(4) 0.025(4) 0.021(4) 0.001(3) 0.009(3) 0.008(3)
Br1 0.0523(5) 0.0446(5) 0.0243(4) -0.0021(4) -0.0076(3) -0.0048(4)
C12 0.041(4) 0.037(4) 0.023(4) 0.004(3) 0.010(3) 0.010(4)
C13 0.041(4) 0.029(4) 0.030(4) 0.012(3) 0.013(3) 0.001(3)
Cl1 0.0636(14) 0.0572(14) 0.0365(11) 0.0122(10) 0.0187(10) -0.0192(11)
C14 0.026(4) 0.029(4) 0.029(4) 0.004(3) 0.006(3) -0.002(3)
C15 0.023(3) 0.021(3) 0.019(3) 0.004(3) 0.008(3) 0.004(3)
C16 0.027(4) 0.014(3) 0.027(4) 0.003(3) 0.007(3) 0.004(3)
C20 0.015(3) 0.017(3) 0.025(3) 0.007(3) 0.005(3) 0.007(3)
C21 0.027(4) 0.021(3) 0.032(4) -0.002(3) 0.003(3) -0.003(3)
Br2 0.0289(4) 0.0304(4) 0.0502(5) -0.0107(4) -0.0113(3) 0.0077(3)
C22 0.031(4) 0.024(4) 0.028(4) 0.005(3) 0.004(3) 0.004(3)
C23 0.027(4) 0.017(3) 0.036(4) -0.003(3) 0.016(3) 0.004(3)
Cl2 0.0398(10) 0.0226(9) 0.0465(11) -0.0058(8) 0.0051(9) 0.0106(8)
C24 0.026(4) 0.027(4) 0.025(4) 0.001(3) 0.001(3) -0.006(3)
C25 0.025(4) 0.018(3) 0.027(4) 0.003(3) 0.009(3) 0.002(3)
C26 0.021(3) 0.019(3) 0.022(3) -0.002(3) 0.007(3) -0.003(3)
N1S 0.093(7) 0.133(9) 0.030(5) 0.012(5) 0.023(5) -0.001(6)
C10S 0.049(5) 0.073(6) 0.030(5) 0.000(4) 0.020(4) -0.004(5)
C11S 0.043(5) 0.053(5) 0.031(4) -0.001(4) 0.001(4) -0.003(4)
N2S 0.039(5) 0.089(7) 0.149(10) -0.058(7) 0.034(6) -0.019(5)
C20S 0.030(5) 0.052(6) 0.095(8) -0.025(5) 0.015(5) -0.012(4)
C21S 0.044(5) 0.081(7) 0.075(7) -0.030(6) 0.022(5) -0.010(5)

loop_
_atom_type_symbol
_atom_type_description
_atom_type_scat_dispersion_real
_atom_type_scat_dispersion_imag
_atom_type_scat_source
C C 0.0033 0.0016 'International Tables Vol C Tables 4.2.6.8 and 6.1.1.4'
H H 0.0000 0.0000 'International Tables Vol C Tables 4.2.6.8 and 6.1.1.4'
N N 0.0061 0.0033 'International Tables Vol C Tables 4.2.6.8 and 6.1.1.4'
O O 0.0106 0.0060 'International Tables Vol C Tables 4.2.6.8 and 6.1.1.4'
Cl Cl 0.1484 0.1585 'International Tables Vol C Tables 4.2.6.8 and 6.1.1.4'
Ni Ni 0.3393 1.1124 'International Tables Vol C Tables 4.2.6.8 and 6.1.1.4'
Br Br -0.2901 2.4595 'International Tables Vol C Tables 4.2.6.8 and 6.1.1.4'

loop_
_geom_angle_atom_site_label_1
_geom_angle_atom_site_label_2
_geom_angle_atom_site_label_3
_geom_angle
_geom_angle_site_symmetry_1
_geom_angle_site_symmetry_3
_geom_angle_publ_flag
O101 Ni11 N101 93.12(19) . . ?
O101 Ni11 O11 87.93(17) . . ?
N101 Ni11 O11 174.48(19) . . ?
O101 Ni11 O10 92.62(18) . . ?
N101 Ni11 O10 97.61(19) . . ?
O11 Ni11 O10 87.75(17) . . ?
O101 Ni11 N103 177.94(19) . . ?
N101 Ni11 N103 85.5(2) . . ?
O11 Ni11 N103 93.32(17) . . ?
O10 Ni11 N103 89.06(18) . . ?
O101 Ni11 O103 91.86(16) . . ?
N101 Ni11 O103 94.02(17) . . ?
O11 Ni11 O103 80.53(15) . . ?
O10 Ni11 O103 167.28(16) . . ?
N103 Ni11 O103 86.74(16) . . ?
O104 Ni12 O103 162.33(16) . . ?
O104 Ni12 O21 81.96(15) . . ?
O103 Ni12 O21 85.36(15) . . ?
O104 Ni12 O11 86.16(16) . . ?
O103 Ni12 O11 81.74(16) . . ?
O21 Ni12 O11 90.74(16) . . ?
O104 Ni12 N106 88.99(16) . . ?
O103 Ni12 N106 103.98(17) . . ?
O21 Ni12 N106 93.11(17) . . ?
O11 Ni12 N106 173.34(17) . . ?
O104 Ni12 N105 104.48(16) . . ?
O103 Ni12 N105 88.85(16) . . ?
O21 Ni12 N105 173.13(17) . . ?
O11 Ni12 N105 92.08(17) . . ?
N106 Ni12 N105 84.69(18) . . ?
N102 Ni13 O102 92.74(19) . . ?
N102 Ni13 O21 171.06(18) . . ?
O102 Ni13 O21 90.40(17) . . ?
N102 Ni13 O20 101.03(19) . . ?
O102 Ni13 O20 91.94(17) . . ?
O21 Ni13 O20 87.22(17) . . ?
N102 Ni13 N104 83.58(19) . . ?
O102 Ni13 N104 175.80(17) . . ?
O21 Ni13 N104 92.96(17) . . ?
O20 Ni13 N104 90.74(17) . . ?
N102 Ni13 O104 92.90(17) . . ?
O102 Ni13 O104 91.97(16) . . ?
O21 Ni13 O104 78.61(15) . . ?
O20 Ni13 O104 165.32(16) . . ?
N104 Ni13 O104 86.22(16) . . ?
C106 N101 C107 120.8(5) . . ?
C106 N101 Ni11 124.9(4) . . ?
C107 N101 Ni11 113.8(4) . . ?
C117 N102 C116 118.5(5) . . ?
C117 N102 Ni13 125.1(4) . . ?
C116 N102 Ni13 115.6(4) . . ?
C130 N103 C109 100.9(4) . . ?
C130 N103 C108 113.5(5) . . ?
C109 N103 C108 111.6(4) . . ?
C130 N103 Ni11 116.7(3) . . ?
C109 N103 Ni11 113.7(4) . . ?
C108 N103 Ni11 100.9(4) . . ?
C140 N104 C115 113.0(4) . . ?
C140 N104 C114 101.7(4) . . ?
C115 N104 C114 110.8(4) . . ?
C140 N104 Ni13 116.7(3) . . ?
C115 N104 Ni13 101.4(3) . . ?
C114 N104 Ni13 113.6(4) . . ?
C111 N105 C110 111.7(4) . . ?
C111 N105 C130 110.9(4) . . ?
C110 N105 C130 101.8(4) . . ?
C111 N105 Ni12 105.6(3) . . ?
C110 N105 Ni12 112.2(4) . . ?
C130 N105 Ni12 114.8(3) . . ?
C112 N106 C140 110.4(4) . . ?
C112 N106 C113 110.9(4) . . ?
C140 N106 C113 102.1(4) . . ?
C112 N106 Ni12 105.7(3) . . ?
C140 N106 Ni12 115.1(3) . . ?
C113 N106 Ni12 112.6(4) . . ?
C100 O101 Ni11 126.9(4) . . ?
C123 O102 Ni13 125.8(4) . . ?
C136 O103 Ni12 120.5(3) . . ?
C136 O103 Ni11 114.3(3) . . ?
Ni12 O103 Ni11 95.05(16) . . ?
C146 O104 Ni12 122.0(3) . . ?
C146 O104 Ni13 112.3(3) . . ?
Ni12 O104 Ni13 94.13(15) . . ?
C10 O10 Ni11 125.8(4) . . ?
C16 O11 Ni11 127.5(4) . . ?
C16 O11 Ni12 134.2(4) . . ?
Ni11 O11 Ni12 97.99(17) . . ?
C20 O20 Ni13 123.8(4) . . ?
C26 O21 Ni13 128.0(4) . . ?
C26 O21 Ni12 131.7(4) . . ?
Ni13 O21 Ni12 99.95(17) . . ?
O101 C100 C101 119.8(5) . . ?
O101 C100 C105 124.3(6) . . ?
C101 C100 C105 115.9(6) . . ?
C102 C101 C100 124.2(6) . . ?
C102 C101 Br11 119.5(5) . . ?
C100 C101 Br11 116.3(5) . . ?
C101 C102 C103 118.5(6) . . ?
C101 C102 H102 120.7 . . ?
C103 C102 H102 120.7 . . ?
C104 C103 C102 120.7(6) . . ?
C104 C103 Cl11 121.2(5) . . ?
C102 C103 Cl11 118.0(5) . . ?
C103 C104 C105 121.7(6) . . ?
C103 C104 H104 119.2 . . ?
C105 C104 H104 119.2 . . ?
C104 C105 C100 119.0(6) . . ?
C104 C105 C106 117.5(5) . . ?
C100 C105 C106 123.4(5) . . ?
N101 C106 C105 126.4(6) . . ?
N101 C106 H106 116.8 . . ?
C105 C106 H106 116.8 . . ?
N101 C107 C108 109.6(5) . . ?
N101 C107 H10A 109.8 . . ?
C108 C107 H10A 109.8 . . ?
N101 C107 H10B 109.8 . . ?
C108 C107 H10B 109.8 . . ?
H10A C107 H10B 108.2 . . ?
N103 C108 C107 112.4(5) . . ?
N103 C108 H10C 109.1 . . ?
C107 C108 H10C 109.1 . . ?
N103 C108 H10D 109.1 . . ?
C107 C108 H10D 109.1 . . ?
H10C C108 H10D 107.9 . . ?
N103 C109 C110 104.7(5) . . ?
N103 C109 H10E 110.8 . . ?
C110 C109 H10E 110.8 . . ?
N103 C109 H10F 110.8 . . ?
C110 C109 H10F 110.8 . . ?
H10E C109 H10F 108.9 . . ?
N105 C110 C109 105.2(5) . . ?
N105 C110 H11A 110.7 . . ?
C109 C110 H11A 110.7 . . ?
N105 C110 H11B 110.7 . . ?
C109 C110 H11B 110.7 . . ?
H11A C110 H11B 108.8 . . ?
N105 C111 C112 111.0(5) . . ?
N105 C111 H11C 109.4 . . ?
C112 C111 H11C 109.4 . . ?
N105 C111 H11D 109.4 . . ?
C112 C111 H11D 109.4 . . ?
H11C C111 H11D 108.0 . . ?
N106 C112 C111 112.0(5) . . ?
N106 C112 H11E 109.2 . . ?
C111 C112 H11E 109.2 . . ?
N106 C112 H11F 109.2 . . ?
C111 C112 H11F 109.2 . . ?
H11E C112 H11F 107.9 . . ?
N106 C113 C114 104.4(5) . . ?
N106 C113 H11G 110.9 . . ?
C114 C113 H11G 110.9 . . ?
N106 C113 H11H 110.9 . . ?
C114 C113 H11H 110.9 . . ?
H11G C113 H11H 108.9 . . ?
N104 C114 C113 104.9(5) . . ?
N104 C114 H11I 110.8 . . ?
C113 C114 H11I 110.8 . . ?
N104 C114 H11J 110.8 . . ?
C113 C114 H11J 110.8 . . ?
H11I C114 H11J 108.8 . . ?
N104 C115 C116 112.9(5) . . ?
N104 C115 H11K 109.0 . . ?
C116 C115 H11K 109.0 . . ?
N104 C115 H11L 109.0 . . ?
C116 C115 H11L 109.0 . . ?
H11K C115 H11L 107.8 . . ?
N102 C116 C115 108.4(5) . . ?
N102 C116 H11M 110.0 . . ?
C115 C116 H11M 110.0 . . ?
N102 C116 H11N 110.0 . . ?
C115 C116 H11N 110.0 . . ?
H11M C116 H11N 108.4 . . ?
N102 C117 C118 125.3(6) . . ?
N102 C117 H117 117.4 . . ?
C118 C117 H117 117.4 . . ?
C119 C118 C123 119.8(6) . . ?
C119 C118 C117 115.9(5) . . ?
C123 C118 C117 124.2(6) . . ?
C120 C119 C118 121.7(6) . . ?
C120 C119 H119 119.1 . . ?
C118 C119 H119 119.1 . . ?
C119 C120 C121 120.4(6) . . ?
C119 C120 Cl14 120.8(5) . . ?
C121 C120 Cl14 118.8(5) . . ?
C122 C121 C120 118.8(6) . . ?
C122 C121 H121 120.6 . . ?
C120 C121 H121 120.6 . . ?
C121 C122 C123 124.5(6) . . ?
C121 C122 Br14 118.5(5) . . ?
C123 C122 Br14 117.0(4) . . ?
O102 C123 C122 121.1(5) . . ?
O102 C123 C118 124.1(6) . . ?
C122 C123 C118 114.8(5) . . ?
N103 C130 C131 113.3(5) . . ?
N103 C130 N105 101.3(4) . . ?
C131 C130 N105 115.9(5) . . ?
N103 C130 H130 108.7 . . ?
C131 C130 H130 108.7 . . ?
N105 C130 H130 108.7 . . ?
C132 C131 C136 121.3(5) . . ?
C132 C131 C130 119.4(5) . . ?
C136 C131 C130 119.3(5) . . ?
C133 C132 C131 119.7(6) . . ?
C133 C132 H132 120.1 . . ?
C131 C132 H132 120.1 . . ?
C134 C133 C132 120.7(6) . . ?
C134 C133 Cl12 120.0(5) . . ?
C132 C133 Cl12 119.4(5) . . ?
C133 C134 C135 119.1(6) . . ?
C133 C134 H134 120.4 . . ?
C135 C134 H134 120.4 . . ?
C134 C135 C136 122.2(5) . . ?
C134 C135 Br12 120.1(4) . . ?
C136 C135 Br12 117.7(4) . . ?
O103 C136 C135 122.8(5) . . ?
O103 C136 C131 120.2(5) . . ?
C135 C136 C131 116.9(5) . . ?
N104 C140 N106 101.2(4) . . ?
N104 C140 C141 114.1(4) . . ?
N106 C140 C141 115.8(5) . . ?
N104 C140 H140 108.5 . . ?
N106 C140 H140 108.5 . . ?
C141 C140 H140 108.5 . . ?
C142 C141 C146 122.4(5) . . ?
C142 C141 C140 118.1(5) . . ?
C146 C141 C140 119.1(5) . . ?
C143 C142 C141 118.6(5) . . ?
C143 C142 H142 120.7 . . ?
C141 C142 H142 120.7 . . ?
C142 C143 C144 121.3(5) . . ?
C142 C143 Cl13 119.6(5) . . ?
C144 C143 Cl13 119.1(5) . . ?
C143 C144 C145 118.2(5) . . ?
C143 C144 H144 120.9 . . ?
C145 C144 H144 120.9 . . ?
C146 C145 C144 122.8(6) . . ?
C146 C145 Br13 119.4(4) . . ?
C144 C145 Br13 117.8(4) . . ?
O104 C146 C145 122.5(5) . . ?
O104 C146 C141 120.9(5) . . ?
C145 C146 C141 116.6(5) . . ?
O10 C10 C15 124.9(6) . . ?
O10 C10 C11 119.7(6) . . ?
C15 C10 C11 115.4(6) . . ?
C12 C11 C10 122.8(7) . . ?
C12 C11 Br1 120.1(5) . . ?
C10 C11 Br1 117.1(5) . . ?
C11 C12 C13 120.3(7) . . ?
C11 C12 H12 119.9 . . ?
C13 C12 H12 119.9 . . ?
C14 C13 C12 120.1(7) . . ?
C14 C13 Cl1 121.1(6) . . ?
C12 C13 Cl1 118.7(5) . . ?
C13 C14 C15 120.5(7) . . ?
C13 C14 H14 119.7 . . ?
C15 C14 H14 119.7 . . ?
C16 C15 C14 115.6(6) . . ?
C16 C15 C10 123.5(6) . . ?
C14 C15 C10 120.7(6) . . ?
O11 C16 C15 124.6(6) . . ?
O11 C16 H16 117.7 . . ?
C15 C16 H16 117.7 . . ?
O20 C20 C25 125.5(5) . . ?
O20 C20 C21 120.8(6) . . ?
C25 C20 C21 113.6(5) . . ?
C22 C21 C20 123.7(6) . . ?
C22 C21 Br2 117.7(5) . . ?
C20 C21 Br2 118.6(5) . . ?
C21 C22 C23 120.1(6) . . ?
C21 C22 H22 119.9 . . ?
C23 C22 H22 119.9 . . ?
C24 C23 C22 120.1(6) . . ?
C24 C23 Cl2 121.1(5) . . ?
C22 C23 Cl2 118.7(5) . . ?
C23 C24 C25 121.1(6) . . ?
C23 C24 H24 119.5 . . ?
C25 C24 H24 119.5 . . ?
C26 C25 C24 115.7(6) . . ?
C26 C25 C20 123.2(6) . . ?
C24 C25 C20 121.1(6) . . ?
O21 C26 C25 125.7(6) . . ?
O21 C26 H26 117.1 . . ?
C25 C26 H26 117.1 . . ?
N1S C10S C11S 178.4(11) . . ?
C10S C11S H11O 109.5 . . ?
C10S C11S H11P 109.5 . . ?
H11O C11S H11P 109.5 . . ?
C10S C11S H11Q 109.5 . . ?
H11O C11S H11Q 109.5 . . ?
H11P C11S H11Q 109.5 . . ?
N2S C20S C21S 177.6(12) . . ?
C20S C21S H21A 109.5 . . ?
C20S C21S H21B 109.5 . . ?
H21A C21S H21B 109.5 . . ?
C20S C21S H21C 109.5 . . ?
H21A C21S H21C 109.5 . . ?
H21B C21S H21C 109.5 . . ?

loop_
_geom_bond_atom_site_label_1
_geom_bond_atom_site_label_2
_geom_bond_distance
_geom_bond_site_symmetry_2
_geom_bond_publ_flag
Ni11 O101 1.962(4) . ?
Ni11 N101 1.969(5) . ?
Ni11 O11 2.006(4) . ?
Ni11 O10 2.032(4) . ?
Ni11 N103 2.141(5) . ?
Ni11 O103 2.146(4) . ?
Ni12 O104 2.013(4) . ?
Ni12 O103 2.028(4) . ?
Ni12 O21 2.067(4) . ?
Ni12 O11 2.075(4) . ?
Ni12 N106 2.133(5) . ?
Ni12 N105 2.140(5) . ?
Ni13 N102 1.961(5) . ?
Ni13 O102 1.973(4) . ?
Ni13 O21 1.989(4) . ?
Ni13 O20 2.081(4) . ?
Ni13 N104 2.151(5) . ?
Ni13 O104 2.225(4) . ?
N101 C106 1.276(8) . ?
N101 C107 1.458(7) . ?
N102 C117 1.283(7) . ?
N102 C116 1.472(7) . ?
N103 C130 1.485(8) . ?
N103 C109 1.488(7) . ?
N103 C108 1.504(8) . ?
N104 C140 1.478(7) . ?
N104 C115 1.486(7) . ?
N104 C114 1.490(7) . ?
N105 C111 1.485(7) . ?
N105 C110 1.494(7) . ?
N105 C130 1.498(7) . ?
N106 C112 1.489(7) . ?
N106 C140 1.494(7) . ?
N106 C113 1.499(7) . ?
O101 C100 1.292(7) . ?
O102 C123 1.294(7) . ?
O103 C136 1.332(7) . ?
O104 C146 1.332(7) . ?
O10 C10 1.287(8) . ?
O11 C16 1.244(7) . ?
O20 C20 1.297(7) . ?
O21 C26 1.253(7) . ?
C100 C101 1.423(9) . ?
C100 C105 1.434(8) . ?
C101 C102 1.357(9) . ?
C101 Br11 1.898(6) . ?
C102 C103 1.404(9) . ?
C102 H102 0.9500 . ?
C103 C104 1.355(9) . ?
C103 Cl11 1.749(6) . ?
C104 C105 1.418(8) . ?
C104 H104 0.9500 . ?
C105 C106 1.444(8) . ?
C106 H106 0.9500 . ?
C107 C108 1.528(8) . ?
C107 H10A 0.9900 . ?
C107 H10B 0.9900 . ?
C108 H10C 0.9900 . ?
C108 H10D 0.9900 . ?
C109 C110 1.533(9) . ?
C109 H10E 0.9900 . ?
C109 H10F 0.9900 . ?
C110 H11A 0.9900 . ?
C110 H11B 0.9900 . ?
C111 C112 1.507(8) . ?
C111 H11C 0.9900 . ?
C111 H11D 0.9900 . ?
C112 H11E 0.9900 . ?
C112 H11F 0.9900 . ?
C113 C114 1.540(8) . ?
C113 H11G 0.9900 . ?
C113 H11H 0.9900 . ?
C114 H11I 0.9900 . ?
C114 H11J 0.9900 . ?
C115 C116 1.516(8) . ?
C115 H11K 0.9900 . ?
C115 H11L 0.9900 . ?
C116 H11M 0.9900 . ?
C116 H11N 0.9900 . ?
C117 C118 1.446(8) . ?
C117 H117 0.9500 . ?
C118 C119 1.415(8) . ?
C118 C123 1.430(8) . ?
C119 C120 1.355(9) . ?
C119 H119 0.9500 . ?
C120 C121 1.389(9) . ?
C120 Cl14 1.751(6) . ?
C121 C122 1.363(9) . ?
C121 H121 0.9500 . ?
C122 C123 1.425(9) . ?
C122 Br14 1.904(6) . ?
C130 C131 1.487(8) . ?
C130 H130 1.0000 . ?
C131 C132 1.388(8) . ?
C131 C136 1.406(8) . ?
C132 C133 1.384(8) . ?
C132 H132 0.9500 . ?
C133 C134 1.382(9) . ?
C133 Cl12 1.732(6) . ?
C134 C135 1.383(8) . ?
C134 H134 0.9500 . ?
C135 C136 1.400(8) . ?
C135 Br12 1.894(6) . ?
C140 C141 1.505(8) . ?
C140 H140 1.0000 . ?
C141 C142 1.387(8) . ?
C141 C146 1.395(8) . ?
C142 C143 1.383(8) . ?
C142 H142 0.9500 . ?
C143 C144 1.385(8) . ?
C143 Cl13 1.742(6) . ?
C144 C145 1.392(8) . ?
C144 H144 0.9500 . ?
C145 C146 1.385(8) . ?
C145 Br13 1.896(6) . ?
C10 C15 1.432(9) . ?
C10 C11 1.434(9) . ?
C11 C12 1.362(10) . ?
C11 Br1 1.890(7) . ?
C12 C13 1.405(10) . ?
C12 H12 0.9500 . ?
C13 C14 1.362(9) . ?
C13 Cl1 1.740(7) . ?
C14 C15 1.424(9) . ?
C14 H14 0.9500 . ?
C15 C16 1.411(9) . ?
C16 H16 0.9500 . ?
C20 C25 1.442(9) . ?
C20 C21 1.450(9) . ?
C21 C22 1.364(9) . ?
C21 Br2 1.883(7) . ?
C22 C23 1.395(9) . ?
C22 H22 0.9500 . ?
C23 C24 1.359(9) . ?
C23 Cl2 1.741(6) . ?
C24 C25 1.422(9) . ?
C24 H24 0.9500 . ?
C25 C26 1.382(9) . ?
C26 H26 0.9500 . ?
N1S C10S 1.130(10) . ?
C10S C11S 1.440(11) . ?
C11S H11O 0.9800 . ?
C11S H11P 0.9800 . ?
C11S H11Q 0.9800 . ?
N2S C20S 1.118(11) . ?
C20S C21S 1.444(12) . ?
C21S H21A 0.9800 . ?
C21S H21B 0.9800 . ?
C21S H21C 0.9800 . ?

loop_
_geom_torsion_atom_site_label_1
_geom_torsion_atom_site_label_2
_geom_torsion_atom_site_label_3
_geom_torsion_atom_site_label_4
_geom_torsion
_geom_torsion_site_symmetry_1
_geom_torsion_site_symmetry_2
_geom_torsion_site_symmetry_3
_geom_torsion_site_symmetry_4
_geom_torsion_publ_flag
O101 Ni11 N101 C106 -9.6(5) . . . . ?
O10 Ni11 N101 C106 -102.7(5) . . . . ?
N103 Ni11 N101 C106 168.9(5) . . . . ?
O103 Ni11 N101 C106 82.5(5) . . . . ?
O101 Ni11 N101 C107 177.8(4) . . . . ?
O10 Ni11 N101 C107 84.7(4) . . . . ?
N103 Ni11 N101 C107 -3.7(4) . . . . ?
O103 Ni11 N101 C107 -90.1(4) . . . . ?
O102 Ni13 N102 C117 -16.9(5) . . . . ?
O20 Ni13 N102 C117 -109.4(5) . . . . ?
N104 Ni13 N102 C117 161.1(5) . . . . ?
O104 Ni13 N102 C117 75.3(5) . . . . ?
O102 Ni13 N102 C116 174.0(4) . . . . ?
O20 Ni13 N102 C116 81.5(4) . . . . ?
N104 Ni13 N102 C116 -8.0(4) . . . . ?
O104 Ni13 N102 C116 -93.9(4) . . . . ?
N101 Ni11 N103 C130 -98.1(4) . . . . ?
O11 Ni11 N103 C130 76.5(4) . . . . ?
O10 Ni11 N103 C130 164.2(4) . . . . ?
O103 Ni11 N103 C130 -3.8(4) . . . . ?
N101 Ni11 N103 C109 145.0(4) . . . . ?
O11 Ni11 N103 C109 -40.4(4) . . . . ?
O10 Ni11 N103 C109 47.3(4) . . . . ?
O103 Ni11 N103 C109 -120.7(4) . . . . ?
N101 Ni11 N103 C108 25.4(4) . . . . ?
O11 Ni11 N103 C108 -160.0(4) . . . . ?
O10 Ni11 N103 C108 -72.3(4) . . . . ?
O103 Ni11 N103 C108 119.7(4) . . . . ?
N102 Ni13 N104 C140 -94.8(4) . . . . ?
O21 Ni13 N104 C140 76.9(4) . . . . ?
O20 Ni13 N104 C140 164.2(4) . . . . ?
O104 Ni13 N104 C140 -1.5(4) . . . . ?
N102 Ni13 N104 C115 28.3(3) . . . . ?
O21 Ni13 N104 C115 -159.9(3) . . . . ?
O20 Ni13 N104 C115 -72.7(3) . . . . ?
O104 Ni13 N104 C115 121.7(3) . . . . ?
N102 Ni13 N104 C114 147.3(4) . . . . ?
O21 Ni13 N104 C114 -41.0(4) . . . . ?
O20 Ni13 N104 C114 46.2(4) . . . . ?
O104 Ni13 N104 C114 -119.4(4) . . . . ?
O104 Ni12 N105 C111 72.7(4) . . . . ?
O103 Ni12 N105 C111 -119.0(3) . . . . ?
O11 Ni12 N105 C111 159.3(3) . . . . ?
N106 Ni12 N105 C111 -14.9(3) . . . . ?
O104 Ni12 N105 C110 -49.2(4) . . . . ?
O103 Ni12 N105 C110 119.1(4) . . . . ?
O11 Ni12 N105 C110 37.4(4) . . . . ?
N106 Ni12 N105 C110 -136.8(4) . . . . ?
O104 Ni12 N105 C130 -164.8(4) . . . . ?
O103 Ni12 N105 C130 3.5(4) . . . . ?
O11 Ni12 N105 C130 -78.2(4) . . . . ?
N106 Ni12 N105 C130 107.6(4) . . . . ?
O104 Ni12 N106 C112 -116.1(3) . . . . ?
O103 Ni12 N106 C112 76.1(3) . . . . ?
O21 Ni12 N106 C112 162.0(3) . . . . ?
N105 Ni12 N106 C112 -11.4(3) . . . . ?
O104 Ni12 N106 C140 6.1(4) . . . . ?
O103 Ni12 N106 C140 -161.8(3) . . . . ?
O21 Ni12 N106 C140 -75.8(4) . . . . ?
N105 Ni12 N106 C140 110.7(4) . . . . ?
O104 Ni12 N106 C113 122.6(4) . . . . ?
O103 Ni12 N106 C113 -45.3(4) . . . . ?
O21 Ni12 N106 C113 40.7(4) . . . . ?
N105 Ni12 N106 C113 -132.7(4) . . . . ?
N101 Ni11 O101 C100 2.9(5) . . . . ?
O11 Ni11 O101 C100 -171.7(5) . . . . ?
O10 Ni11 O101 C100 100.7(5) . . . . ?
O103 Ni11 O101 C100 -91.2(5) . . . . ?
N102 Ni13 O102 C123 16.7(5) . . . . ?
O21 Ni13 O102 C123 -155.0(4) . . . . ?
O20 Ni13 O102 C123 117.8(4) . . . . ?
O104 Ni13 O102 C123 -76.3(4) . . . . ?
O104 Ni12 O103 C136 -174.8(5) . . . . ?
O21 Ni12 O103 C136 -130.7(4) . . . . ?
O11 Ni12 O103 C136 137.9(4) . . . . ?
N106 Ni12 O103 C136 -38.6(4) . . . . ?
N105 Ni12 O103 C136 45.6(4) . . . . ?
O104 Ni12 O103 Ni11 63.1(5) . . . . ?
O101 Ni11 O103 C136 129.2(4) . . . . ?
N101 Ni11 O103 C136 35.9(4) . . . . ?
O11 Ni11 O103 C136 -143.2(4) . . . . ?
O10 Ni11 O103 C136 -120.2(8) . . . . ?
N103 Ni11 O103 C136 -49.3(4) . . . . ?
O101 Ni11 O103 Ni12 -104.03(17) . . . . ?
N101 Ni11 O103 Ni12 162.71(18) . . . . ?
O11 Ni11 O103 Ni12 -16.43(15) . . . . ?
O10 Ni11 O103 Ni12 6.6(8) . . . . ?
N103 Ni11 O103 Ni12 77.49(17) . . . . ?
O103 Ni12 O104 C146 -179.4(5) . . . . ?
O21 Ni12 O104 C146 136.1(4) . . . . ?
O11 Ni12 O104 C146 -132.6(4) . . . . ?
N106 Ni12 O104 C146 42.8(4) . . . . ?
N105 Ni12 O104 C146 -41.4(4) . . . . ?
O103 Ni12 O104 Ni13 61.1(5) . . . . ?
O21 Ni12 O104 Ni13 16.55(15) . . . . ?
O11 Ni12 O104 Ni13 107.85(16) . . . . ?
N106 Ni12 O104 Ni13 -76.73(16) . . . . ?
N105 Ni12 O104 Ni13 -160.99(16) . . . . ?
N102 Ni13 O104 C146 32.6(4) . . . . ?
O102 Ni13 O104 C146 125.4(4) . . . . ?
O21 Ni13 O104 C146 -144.5(4) . . . . ?
O20 Ni13 O104 C146 -129.2(6) . . . . ?
N104 Ni13 O104 C146 -50.8(4) . . . . ?
N102 Ni13 O104 Ni12 159.75(18) . . . . ?
O102 Ni13 O104 Ni12 -107.41(16) . . . . ?
O21 Ni13 O104 Ni12 -17.40(15) . . . . ?
O20 Ni13 O104 Ni12 -2.0(7) . . . . ?
N104 Ni13 O104 Ni12 76.39(17) . . . . ?
O101 Ni11 O10 C10 68.3(5) . . . . ?
N101 Ni11 O10 C10 161.8(5) . . . . ?
O11 Ni11 O10 C10 -19.5(5) . . . . ?
N103 Ni11 O10 C10 -112.9(5) . . . . ?
O103 Ni11 O10 C10 -42.2(10) . . . . ?
O101 Ni11 O11 C16 -66.0(5) . . . . ?
O10 Ni11 O11 C16 26.7(5) . . . . ?
N103 Ni11 O11 C16 115.6(5) . . . . ?
O103 Ni11 O11 C16 -158.3(5) . . . . ?
O101 Ni11 O11 Ni12 108.38(18) . . . . ?
O10 Ni11 O11 Ni12 -158.91(18) . . . . ?
N103 Ni11 O11 Ni12 -69.98(19) . . . . ?
O103 Ni11 O11 Ni12 16.15(15) . . . . ?
O104 Ni12 O11 C16 -10.3(5) . . . . ?
O103 Ni12 O11 C16 156.8(6) . . . . ?
O21 Ni12 O11 C16 71.6(6) . . . . ?
N105 Ni12 O11 C16 -114.7(5) . . . . ?
O104 Ni12 O11 Ni11 175.85(17) . . . . ?
O103 Ni12 O11 Ni11 -17.06(16) . . . . ?
O21 Ni12 O11 Ni11 -102.26(17) . . . . ?
N105 Ni12 O11 Ni11 71.48(18) . . . . ?
N102 Ni13 O20 C20 161.3(5) . . . . ?
O102 Ni13 O20 C20 68.2(5) . . . . ?
O21 Ni13 O20 C20 -22.1(5) . . . . ?
N104 Ni13 O20 C20 -115.1(5) . . . . ?
O104 Ni13 O20 C20 -37.2(9) . . . . ?
O102 Ni13 O21 C26 -64.4(5) . . . . ?
O20 Ni13 O21 C26 27.5(5) . . . . ?
N104 Ni13 O21 C26 118.1(5) . . . . ?
O104 Ni13 O21 C26 -156.3(5) . . . . ?
O102 Ni13 O21 Ni12 109.08(18) . . . . ?
O20 Ni13 O21 Ni12 -158.99(18) . . . . ?
N104 Ni13 O21 Ni12 -68.39(18) . . . . ?
O104 Ni13 O21 Ni12 17.15(15) . . . . ?
O104 Ni12 O21 C26 154.3(5) . . . . ?
O103 Ni12 O21 C26 -13.4(5) . . . . ?
O11 Ni12 O21 C26 68.3(5) . . . . ?
N106 Ni12 O21 C26 -117.2(5) . . . . ?
O104 Ni12 O21 Ni13 -18.83(16) . . . . ?
O103 Ni12 O21 Ni13 173.50(18) . . . . ?
O11 Ni12 O21 Ni13 -104.85(18) . . . . ?
N106 Ni12 O21 Ni13 69.71(19) . . . . ?
Ni11 O101 C100 C101 -177.0(4) . . . . ?
Ni11 O101 C100 C105 2.6(8) . . . . ?
O101 C100 C101 C102 177.8(6) . . . . ?
C105 C100 C101 C102 -1.8(9) . . . . ?
O101 C100 C101 Br11 -0.6(8) . . . . ?
C105 C100 C101 Br11 179.8(4) . . . . ?
C100 C101 C102 C103 1.9(10) . . . . ?
Br11 C101 C102 C103 -179.7(4) . . . . ?
C101 C102 C103 C104 0.1(9) . . . . ?
C101 C102 C103 Cl11 -176.1(5) . . . . ?
C102 C103 C104 C105 -2.2(9) . . . . ?
Cl11 C103 C104 C105 173.9(5) . . . . ?
C103 C104 C105 C100 2.2(9) . . . . ?
C103 C104 C105 C106 -174.1(6) . . . . ?
O101 C100 C105 C104 -179.9(6) . . . . ?
C101 C100 C105 C104 -0.3(8) . . . . ?
O101 C100 C105 C106 -3.8(9) . . . . ?
C101 C100 C105 C106 175.8(6) . . . . ?
C107 N101 C106 C105 -176.5(6) . . . . ?
Ni11 N101 C106 C105 11.4(9) . . . . ?
C104 C105 C106 N101 172.2(6) . . . . ?
C100 C105 C106 N101 -3.9(10) . . . . ?
C106 N101 C107 C108 167.5(5) . . . . ?
Ni11 N101 C107 C108 -19.6(6) . . . . ?
C130 N103 C108 C107 82.3(6) . . . . ?
C109 N103 C108 C107 -164.5(5) . . . . ?
Ni11 N103 C108 C107 -43.4(6) . . . . ?
N101 C107 C108 N103 44.2(7) . . . . ?
C130 N103 C109 C110 -34.0(6) . . . . ?
C108 N103 C109 C110 -154.9(5) . . . . ?
Ni11 N103 C109 C110 91.8(5) . . . . ?
C111 N105 C110 C109 143.2(5) . . . . ?
C130 N105 C110 C109 24.8(6) . . . . ?
Ni12 N105 C110 C109 -98.4(5) . . . . ?
N103 C109 C110 N105 5.6(6) . . . . ?
C110 N105 C111 C112 161.5(5) . . . . ?
C130 N105 C111 C112 -85.7(5) . . . . ?
Ni12 N105 C111 C112 39.2(5) . . . . ?
C140 N106 C112 C111 -88.4(6) . . . . ?
C113 N106 C112 C111 159.1(5) . . . . ?
Ni12 N106 C112 C111 36.7(5) . . . . ?
N105 C111 C112 N106 -53.5(6) . . . . ?
C112 N106 C113 C114 144.9(5) . . . . ?
C140 N106 C113 C114 27.2(6) . . . . ?
Ni12 N106 C113 C114 -96.8(5) . . . . ?
C140 N104 C114 C113 -31.5(6) . . . . ?
C115 N104 C114 C113 -151.9(5) . . . . ?
Ni13 N104 C114 C113 94.7(5) . . . . ?
N106 C113 C114 N104 2.5(6) . . . . ?
C140 N104 C115 C116 80.4(6) . . . . ?
C114 N104 C115 C116 -166.2(5) . . . . ?
Ni13 N104 C115 C116 -45.3(5) . . . . ?
C117 N102 C116 C115 175.4(5) . . . . ?
Ni13 N102 C116 C115 -14.7(6) . . . . ?
N104 C115 C116 N102 42.0(7) . . . . ?
C116 N102 C117 C118 179.3(5) . . . . ?
Ni13 N102 C117 C118 10.5(8) . . . . ?
N102 C117 C118 C119 179.5(6) . . . . ?
N102 C117 C118 C123 2.9(9) . . . . ?
C123 C118 C119 C120 0.9(9) . . . . ?
C117 C118 C119 C120 -175.8(5) . . . . ?
C118 C119 C120 C121 -0.9(9) . . . . ?
C118 C119 C120 Cl14 178.0(5) . . . . ?
C119 C120 C121 C122 0.2(10) . . . . ?
Cl14 C120 C121 C122 -178.8(5) . . . . ?
C120 C121 C122 C123 0.6(10) . . . . ?
C120 C121 C122 Br14 -179.0(5) . . . . ?
Ni13 O102 C123 C122 170.7(4) . . . . ?
Ni13 O102 C123 C118 -9.7(8) . . . . ?
C121 C122 C123 O102 179.0(6) . . . . ?
Br14 C122 C123 O102 -1.4(7) . . . . ?
C121 C122 C123 C118 -0.6(9) . . . . ?
Br14 C122 C123 C118 179.0(4) . . . . ?
C119 C118 C123 O102 -179.7(5) . . . . ?
C117 C118 C123 O102 -3.3(9) . . . . ?
C119 C118 C123 C122 -0.2(8) . . . . ?
C117 C118 C123 C122 176.3(5) . . . . ?
C109 N103 C130 C131 174.9(5) . . . . ?
C108 N103 C130 C131 -65.6(6) . . . . ?
Ni11 N103 C130 C131 51.2(6) . . . . ?
C109 N103 C130 N105 50.2(5) . . . . ?
C108 N103 C130 N105 169.7(4) . . . . ?
Ni11 N103 C130 N105 -73.6(4) . . . . ?
C111 N105 C130 N103 -165.6(4) . . . . ?
C110 N105 C130 N103 -46.6(5) . . . . ?
Ni12 N105 C130 N103 74.9(4) . . . . ?
C111 N105 C130 C131 71.4(6) . . . . ?
C110 N105 C130 C131 -169.5(5) . . . . ?
Ni12 N105 C130 C131 -48.1(6) . . . . ?
N103 C130 C131 C132 120.0(6) . . . . ?
N105 C130 C131 C132 -123.5(6) . . . . ?
N103 C130 C131 C136 -59.0(7) . . . . ?
N105 C130 C131 C136 57.5(7) . . . . ?
C136 C131 C132 C133 2.2(9) . . . . ?
C130 C131 C132 C133 -176.8(5) . . . . ?
C131 C132 C133 C134 -0.5(9) . . . . ?
C131 C132 C133 Cl12 -179.7(4) . . . . ?
C132 C133 C134 C135 0.1(9) . . . . ?
Cl12 C133 C134 C135 179.3(5) . . . . ?
C133 C134 C135 C136 -1.3(9) . . . . ?
C133 C134 C135 Br12 179.1(4) . . . . ?
Ni12 O103 C136 C135 129.0(5) . . . . ?
Ni11 O103 C136 C135 -118.8(5) . . . . ?
Ni12 O103 C136 C131 -52.3(6) . . . . ?
Ni11 O103 C136 C131 59.9(6) . . . . ?
C134 C135 C136 O103 -178.5(5) . . . . ?
Br12 C135 C136 O103 1.1(8) . . . . ?
C134 C135 C136 C131 2.8(9) . . . . ?
Br12 C135 C136 C131 -177.6(4) . . . . ?
C132 C131 C136 O103 178.0(5) . . . . ?
C130 C131 C136 O103 -3.0(8) . . . . ?
C132 C131 C136 C135 -3.2(8) . . . . ?
C130 C131 C136 C135 175.8(5) . . . . ?
C115 N104 C140 N106 168.0(4) . . . . ?
C114 N104 C140 N106 49.1(5) . . . . ?
Ni13 N104 C140 N106 -75.1(4) . . . . ?
C115 N104 C140 C141 -67.0(6) . . . . ?
C114 N104 C140 C141 174.1(5) . . . . ?
Ni13 N104 C140 C141 49.9(6) . . . . ?
C112 N106 C140 N104 -165.6(4) . . . . ?
C113 N106 C140 N104 -47.6(5) . . . . ?
Ni12 N106 C140 N104 74.8(4) . . . . ?
C112 N106 C140 C141 70.5(6) . . . . ?
C113 N106 C140 C141 -171.5(5) . . . . ?
Ni12 N106 C140 C141 -49.1(6) . . . . ?
N104 C140 C141 C142 112.5(6) . . . . ?
N106 C140 C141 C142 -130.6(5) . . . . ?
N104 C140 C141 C146 -61.0(7) . . . . ?
N106 C140 C141 C146 55.9(7) . . . . ?
C146 C141 C142 C143 -0.2(8) . . . . ?
C140 C141 C142 C143 -173.5(5) . . . . ?
C141 C142 C143 C144 -3.0(9) . . . . ?
C141 C142 C143 Cl13 173.2(4) . . . . ?
C142 C143 C144 C145 2.2(9) . . . . ?
Cl13 C143 C144 C145 -174.0(4) . . . . ?
C143 C144 C145 C146 1.8(9) . . . . ?
C143 C144 C145 Br13 178.1(4) . . . . ?
Ni12 O104 C146 C145 129.8(5) . . . . ?
Ni13 O104 C146 C145 -119.8(5) . . . . ?
Ni12 O104 C146 C141 -50.8(6) . . . . ?
Ni13 O104 C146 C141 59.6(6) . . . . ?
C144 C145 C146 O104 174.7(5) . . . . ?
Br13 C145 C146 O104 -1.6(8) . . . . ?
C144 C145 C146 C141 -4.8(8) . . . . ?
Br13 C145 C146 C141 179.0(4) . . . . ?
C142 C141 C146 O104 -175.5(5) . . . . ?
C140 C141 C146 O104 -2.3(8) . . . . ?
C142 C141 C146 C145 4.0(8) . . . . ?
C140 C141 C146 C145 177.2(5) . . . . ?
Ni11 O10 C10 C15 8.0(9) . . . . ?
Ni11 O10 C10 C11 -172.3(4) . . . . ?
O10 C10 C11 C12 175.8(6) . . . . ?
C15 C10 C11 C12 -4.5(10) . . . . ?
O10 C10 C11 Br1 -5.2(8) . . . . ?
C15 C10 C11 Br1 174.5(4) . . . . ?
C10 C11 C12 C13 2.8(11) . . . . ?
Br1 C11 C12 C13 -176.2(5) . . . . ?
C11 C12 C13 C14 0.5(11) . . . . ?
C11 C12 C13 Cl1 177.5(5) . . . . ?
C12 C13 C14 C15 -1.7(11) . . . . ?
Cl1 C13 C14 C15 -178.7(5) . . . . ?
C13 C14 C15 C16 175.8(6) . . . . ?
C13 C14 C15 C10 -0.2(10) . . . . ?
O10 C10 C15 C16 7.2(10) . . . . ?
C11 C10 C15 C16 -172.5(6) . . . . ?
O10 C10 C15 C14 -177.1(6) . . . . ?
C11 C10 C15 C14 3.2(9) . . . . ?
Ni11 O11 C16 C15 -21.6(9) . . . . ?
Ni12 O11 C16 C15 166.2(4) . . . . ?
C14 C15 C16 O11 -176.2(6) . . . . ?
C10 C15 C16 O11 -0.3(10) . . . . ?
Ni13 O20 C20 C25 12.2(8) . . . . ?
Ni13 O20 C20 C21 -169.0(4) . . . . ?
O20 C20 C21 C22 176.3(6) . . . . ?
C25 C20 C21 C22 -4.8(10) . . . . ?
O20 C20 C21 Br2 -1.8(8) . . . . ?
C25 C20 C21 Br2 177.0(5) . . . . ?
C20 C21 C22 C23 1.9(11) . . . . ?
Br2 C21 C22 C23 -180.0(5) . . . . ?
C21 C22 C23 C24 1.6(10) . . . . ?
C21 C22 C23 Cl2 -177.2(5) . . . . ?
C22 C23 C24 C25 -1.7(10) . . . . ?
Cl2 C23 C24 C25 177.1(5) . . . . ?
C23 C24 C25 C26 177.8(6) . . . . ?
C23 C24 C25 C20 -1.6(10) . . . . ?
O20 C20 C25 C26 4.0(10) . . . . ?
C21 C20 C25 C26 -174.8(6) . . . . ?
O20 C20 C25 C24 -176.6(6) . . . . ?
C21 C20 C25 C24 4.6(9) . . . . ?
Ni13 O21 C26 C25 -21.7(9) . . . . ?
Ni12 O21 C26 C25 166.9(5) . . . . ?
C24 C25 C26 O21 -179.3(6) . . . . ?
C20 C25 C26 O21 0.1(10) . . . . ?
